data_8107429
loop_
_publ_author_name
'Shin, Jiehye'
'Do, Junghwan'

_publ_section_title
;
 Crystal structure of sodium catena-poly[bis(thiourea-\k1 S)-tetrakis(\m
 2-thiourea-\k2 S,S)tricopper(I)] difumarate, C14H29Cu3N12NaO8S6
;
_journal_issue 2
_journal_name_full 'Zeitschrift f\"ur Kristallographie - New Crystal Structures'
_journal_page_first 323
_journal_page_last 325
_journal_paper_doi 10.1515/ncrs-2022-0355
_journal_volume 238
_journal_year 2023
_chemical_formula_sum 'C14 H29 Cu3 N12 Na O8 S6'
_chemical_formula_weight 899.46
_space_group_crystal_system monoclinic
_space_group_IT_number 13
_space_group_name_Hall '-P 2yac'
_space_group_name_H-M_alt 'P 1 2/n 1'
_atom_sites_solution_hydrogens mixed
_cell_angle_alpha 90
_cell_angle_beta 106.386(3)
_cell_angle_gamma 90
_cell_formula_units_Z 2
_cell_length_a 15.357(2)
_cell_length_b 5.441(2)
_cell_length_c 19.885(2)
_cell_measurement_reflns_used 25043
_cell_measurement_temperature 100
_cell_measurement_theta_max 33.310
_cell_measurement_theta_min 2.451
_cell_volume 1594.1(6)
_computing_cell_refinement 'HKL3000sm [2]'
_computing_data_collection 'PAL BL2D-SMDC Program [1]'
_computing_data_reduction 'HKL3000sm [2]'
_computing_molecular_graphics 'DIAMOND 4.6.6 [5]'
_computing_publication_material pubCIF
_computing_structure_refinement 'SHELXL-2018/3 [3, 4]'
_computing_structure_solution 'SHELXT 2018/2 [3, 4]'
_diffrn_ambient_temperature 100
_diffrn_measured_fraction_theta_full 0.991
_diffrn_measured_fraction_theta_max 0.840
_diffrn_measurement_device_type 'Rayonix MX225HS CCD area detector'
_diffrn_measurement_method 'omega scan'
_diffrn_radiation_type synchrotron
_diffrn_radiation_wavelength 0.630
_diffrn_reflns_av_R_equivalents 0.0379
_diffrn_reflns_av_unetI/netI 0.0345
_diffrn_reflns_Laue_measured_fraction_full 0.991
_diffrn_reflns_Laue_measured_fraction_max 0.840
_diffrn_reflns_limit_h_max 26
_diffrn_reflns_limit_h_min -26
_diffrn_reflns_limit_k_max 8
_diffrn_reflns_limit_k_min -8
_diffrn_reflns_limit_l_max 34
_diffrn_reflns_limit_l_min -34
_diffrn_reflns_number 25043
_diffrn_reflns_point_group_measured_fraction_full 0.991
_diffrn_reflns_point_group_measured_fraction_max 0.840
_diffrn_reflns_theta_full 22.210
_diffrn_reflns_theta_max 33.310
_diffrn_reflns_theta_min 2.451
_diffrn_source 'PLSII 2D bending magnet'
_exptl_absorpt_coefficient_mu 1.752
_exptl_absorpt_correction_T_max 1.000
_exptl_absorpt_correction_T_min 0.686
_exptl_absorpt_correction_type empirical
_exptl_absorpt_process_details 'HKL3000sm Scalepack(Otwinowski et.al,2003)'
_exptl_crystal_colour colorless
_exptl_crystal_density_diffrn 1.874
_exptl_crystal_description rod
_exptl_crystal_F_000 910
_exptl_crystal_size_max 0.150
_exptl_crystal_size_mid 0.060
_exptl_crystal_size_min 0.030
_refine_diff_density_max 1.461
_refine_diff_density_min -1.636
_refine_diff_density_rms 0.167
_refine_ls_extinction_coef .
_refine_ls_extinction_method none
_refine_ls_goodness_of_fit_ref 1.045
_refine_ls_hydrogen_treatment mixed
_refine_ls_matrix_type full
_refine_ls_number_parameters 254
_refine_ls_number_reflns 7445
_refine_ls_number_restraints 0
_refine_ls_restrained_S_all 1.045
_refine_ls_R_factor_all 0.0479
_refine_ls_R_factor_gt 0.0374
_refine_ls_shift/su_max 0.002
_refine_ls_shift/su_mean 0.000
_refine_ls_structure_factor_coef Fsqd
_refine_ls_weighting_details 'w=1/[\s^2^(Fo^2^)+(0.0745P)^2^] where P=(Fo^2^+2Fc^2^)/3'
_refine_ls_weighting_scheme calc
_refine_ls_wR_factor_gt 0.1022
_refine_ls_wR_factor_ref 0.1069
_reflns_Friedel_coverage 0.000
_reflns_Friedel_fraction_full .
_reflns_Friedel_fraction_max .
_reflns_number_gt 6132
_reflns_number_total 7445
_reflns_threshold_expression 'I > 2\s(I)'
_cod_data_source_file suppl_j_ncrs-2022-0355_suppl.cif
_cod_data_source_block 1
_cod_original_sg_symbol_H-M 'P 2/n'
_cod_database_code 8107429
_shelx_space_group_comment
;
The symmetry employed for this shelxl refinement is uniquely defined
by the following loop, which should always be used as a source of
symmetry information in preference to the above space-group names.
They are only intended as comments.
;
_shelx_estimated_absorpt_t_min 0.779
_shelx_estimated_absorpt_t_max 0.949
_publcif_funding_html
;
;

loop_
_space_group_symop_operation_xyz
'x, y, z'
'-x+1/2, y, -z+1/2'
'-x, -y, -z'
'x-1/2, -y, z-1/2'

loop_
_atom_site_label
_atom_site_type_symbol
_atom_site_fract_x
_atom_site_fract_y
_atom_site_fract_z
_atom_site_U_iso_or_equiv
_atom_site_adp_type
_atom_site_occupancy
_atom_site_site_symmetry_order
_atom_site_calc_flag
_atom_site_refinement_flags_posn
_atom_site_refinement_flags_adp
_atom_site_refinement_flags_occupancy
_atom_site_disorder_assembly
_atom_site_disorder_group
Cu1 Cu 0.84906(2) 0.92111(3) 0.18585(2) 0.00895(5) Uani 1 1 d . . . . .
Cu2 Cu 0.750000 0.26656(4) 0.250000 0.00807(6) Uani 1 2 d S T P . .
S1 S 0.89982(2) 1.07822(6) 0.09751(2) 0.01006(7) Uani 1 1 d . . . . .
S2 S 0.76576(3) 0.57518(6) 0.17042(2) 0.01048(7) Uani 1 1 d . . . . .
S3 S 0.88189(2) 1.03461(6) 0.29829(2) 0.00765(7) Uani 1 1 d . . . . .
C1 C 0.99183(9) 0.8827(2) 0.10619(7) 0.0090(2) Uani 1 1 d . . . . .
C2 C 0.73342(9) 0.4822(2) 0.08402(7) 0.0089(2) Uani 1 1 d . . . . .
C3 C 0.96632(9) 0.2623(2) 0.31502(8) 0.0095(2) Uani 1 1 d . . . . .
N1 N 1.00148(10) 0.7613(2) 0.05121(7) 0.0142(2) Uani 1 1 d . . . . .
H1 H 0.9627(17) 0.755(4) 0.0115(14) 0.023(6) Uiso 1 1 d . . . . .
H2 H 1.0421(18) 0.659(5) 0.0553(13) 0.028(7) Uiso 1 1 d . . . . .
N2 N 1.05392(10) 0.8571(3) 0.16727(7) 0.0144(2) Uani 1 1 d . . . . .
H3 H 1.0468(14) 0.927(4) 0.1990(11) 0.007(5) Uiso 1 1 d . . . . .
H4 H 1.0978(16) 0.763(4) 0.1729(12) 0.014(5) Uiso 1 1 d . . . . .
N3 N 0.75252(10) 0.6187(3) 0.03489(7) 0.0153(2) Uani 1 1 d . . . . .
H5 H 0.7433(16) 0.566(4) -0.0056(14) 0.019(6) Uiso 1 1 d . . . . .
H6 H 0.7904(16) 0.754(4) 0.0493(13) 0.020(6) Uiso 1 1 d . . . . .
N4 N 0.68763(10) 0.2742(2) 0.06641(7) 0.0133(2) Uani 1 1 d . . . . .
H7 H 0.6749(18) 0.253(5) 0.0282(14) 0.029(7) Uiso 1 1 d . . . . .
H8 H 0.6737(17) 0.197(5) 0.0979(14) 0.026(6) Uiso 1 1 d . . . . .
N5 N 1.01103(9) 0.3061(3) 0.38138(7) 0.0148(2) Uani 1 1 d . . . . .
H9 H 0.9961(15) 0.225(4) 0.4143(12) 0.013(5) Uiso 1 1 d . . . . .
H10 H 1.0595(17) 0.426(4) 0.3947(13) 0.019(6) Uiso 1 1 d . . . . .
N6 N 0.98679(9) 0.3846(2) 0.26456(7) 0.0128(2) Uani 1 1 d . . . . .
H11 H 0.9564(19) 0.364(5) 0.2278(15) 0.028(7) Uiso 1 1 d . . . . .
H12 H 1.0212(18) 0.497(6) 0.2761(14) 0.032(7) Uiso 1 1 d . . . . .
O1 O 0.80873(8) 0.5065(2) -0.19373(6) 0.01326(19) Uani 1 1 d . . . . .
H13 H 0.750000 0.520(8) -0.250000 0.040(11) Uiso 1 2 d S . P . .
O2 O 0.85822(9) 0.6221(2) -0.08225(6) 0.0170(2) Uani 1 1 d . . . . .
O3 O 0.60274(8) 1.2138(2) -0.19022(6) 0.0165(2) Uani 1 1 d . . . . .
O4 O 0.64183(10) 1.3204(3) -0.07759(6) 0.0243(3) Uani 1 1 d . . . . .
C4 C 0.80493(10) 0.6449(3) -0.14155(7) 0.0103(2) Uani 1 1 d . . . . .
C5 C 0.73187(10) 0.8342(3) -0.15726(8) 0.0121(2) Uani 1 1 d . . . . .
H5A H 0.688248 0.829950 -0.200546 0.015 Uiso 1 1 calc R U . . .
C6 C 0.72656(10) 1.0089(3) -0.11191(7) 0.0107(2) Uani 1 1 d . . . . .
H6A H 0.770374 1.016422 -0.068762 0.013 Uiso 1 1 calc R U . . .
C7 C 0.65115(9) 1.1945(2) -0.12900(7) 0.0102(2) Uani 1 1 d . . . . .
Na Na 0.4794(2) 0.1523(6) 0.96725(15) 0.0639(7) Uani 0.5 1 d . . P . .

loop_
_atom_site_aniso_label
_atom_site_aniso_U_11
_atom_site_aniso_U_22
_atom_site_aniso_U_33
_atom_site_aniso_U_23
_atom_site_aniso_U_13
_atom_site_aniso_U_12
Cu1 0.01012(9) 0.00747(8) 0.00873(9) -0.00128(5) 0.00177(7) -0.00035(5)
Cu2 0.00814(11) 0.00755(10) 0.00769(11) 0.000 0.00089(9) 0.000
S1 0.01126(15) 0.00855(13) 0.01045(15) 0.00197(10) 0.00319(13) 0.00328(10)
S2 0.01810(17) 0.00695(13) 0.00582(14) -0.00095(9) 0.00246(13) -0.00322(10)
S3 0.00714(13) 0.00627(12) 0.00865(14) -0.00109(10) 0.00074(11) -0.00112(9)
C1 0.0099(5) 0.0085(5) 0.0084(5) 0.0015(4) 0.0022(5) 0.0019(4)
C2 0.0090(5) 0.0091(5) 0.0074(5) -0.0008(4) 0.0005(5) 0.0011(4)
C3 0.0071(5) 0.0086(5) 0.0117(6) -0.0011(4) 0.0010(5) -0.0004(4)
N1 0.0165(6) 0.0151(5) 0.0091(5) -0.0011(4) 0.0006(5) 0.0078(4)
N2 0.0144(6) 0.0189(6) 0.0085(5) -0.0004(4) 0.0011(5) 0.0071(5)
N3 0.0234(7) 0.0152(5) 0.0062(5) -0.0010(4) 0.0024(5) -0.0069(5)
N4 0.0180(6) 0.0144(5) 0.0068(5) -0.0039(4) 0.0023(5) -0.0066(4)
N5 0.0144(6) 0.0177(6) 0.0105(5) -0.0018(4) 0.0003(5) -0.0085(4)
N6 0.0126(5) 0.0126(5) 0.0109(5) 0.0006(4) -0.0003(5) -0.0057(4)
O1 0.0156(5) 0.0126(4) 0.0097(5) -0.0015(4) 0.0005(4) 0.0061(4)
O2 0.0187(5) 0.0190(5) 0.0090(5) -0.0008(4) -0.0031(4) 0.0106(4)
O3 0.0186(5) 0.0193(5) 0.0080(5) -0.0014(4) -0.0022(4) 0.0114(4)
O4 0.0283(7) 0.0274(6) 0.0107(5) -0.0079(5) -0.0055(5) 0.0191(5)
C4 0.0109(6) 0.0100(5) 0.0087(6) 0.0008(4) 0.0004(5) 0.0037(4)
C5 0.0115(6) 0.0133(5) 0.0093(6) 0.0003(4) -0.0007(5) 0.0062(4)
C6 0.0107(6) 0.0109(5) 0.0082(5) 0.0010(4) -0.0012(5) 0.0043(4)
C7 0.0106(5) 0.0095(5) 0.0086(5) 0.0008(4) -0.0001(5) 0.0037(4)
Na 0.0638(17) 0.0743(18) 0.0552(15) -0.0128(15) 0.0194(14) -0.0125(14)

loop_
_atom_type_symbol
_atom_type_description
_atom_type_scat_dispersion_real
_atom_type_scat_dispersion_imag
_atom_type_scat_source
C C 0.0024 0.0013 'International Tables Vol C Tables 4.2.6.8 and 6.1.1.4'
H H 0.0000 0.0000 'International Tables Vol C Tables 4.2.6.8 and 6.1.1.4'
N N 0.0048 0.0026 'International Tables Vol C Tables 4.2.6.8 and 6.1.1.4'
O O 0.0085 0.0048 'International Tables Vol C Tables 4.2.6.8 and 6.1.1.4'
S S 0.1034 0.0984 'International Tables Vol C Tables 4.2.6.8 and 6.1.1.4'
Cu Cu 0.3384 1.0281 'International Tables Vol C Tables 4.2.6.8 and 6.1.1.4'
Na Na 0.0290 0.0198 'International Tables Vol C Tables 4.2.6.8 and 6.1.1.4'

loop_
_geom_angle_atom_site_label_1
_geom_angle_atom_site_label_2
_geom_angle_atom_site_label_3
_geom_angle
_geom_angle_site_symmetry_1
_geom_angle_site_symmetry_3
S3 Cu1 S2 109.076(15) . .
S3 Cu1 S1 129.598(18) . .
S2 Cu1 S1 120.935(16) . .
S3 Cu1 Cu2 52.058(10) . 1_565
S2 Cu1 Cu2 104.56(2) . 1_565
S1 Cu1 Cu2 115.32(2) . 1_565
S3 Cu2 S3 115.02(3) 2_645 1_545
S3 Cu2 S2 110.296(17) 2_645 .
S3 Cu2 S2 114.555(17) 1_545 .
S3 Cu2 S2 114.555(17) 2_645 2_655
S3 Cu2 S2 110.295(17) 1_545 2_655
S2 Cu2 S2 89.58(3) . 2_655
S3 Cu2 Cu1 48.637(13) 2_645 2_645
S3 Cu2 Cu1 88.341(19) 1_545 2_645
S2 Cu2 Cu1 155.629(11) . 2_645
S2 Cu2 Cu1 90.03(2) 2_655 2_645
S3 Cu2 Cu1 88.341(19) 2_645 1_545
S3 Cu2 Cu1 48.637(13) 1_545 1_545
S2 Cu2 Cu1 90.03(2) . 1_545
S2 Cu2 Cu1 155.628(11) 2_655 1_545
Cu1 Cu2 Cu1 100.11(2) 2_645 1_545
C1 S1 Cu1 98.00(5) . .
C2 S2 Cu1 112.00(5) . .
C2 S2 Cu2 113.77(5) . .
Cu1 S2 Cu2 131.66(2) . .
C3 S3 Cu1 109.30(5) 1_565 .
C3 S3 Cu2 101.76(5) 1_565 1_565
Cu1 S3 Cu2 79.306(15) . 1_565
N1 C1 N2 119.14(13) . .
N1 C1 S1 120.12(11) . .
N2 C1 S1 120.72(11) . .
N3 C2 N4 119.66(13) . .
N3 C2 S2 120.61(11) . .
N4 C2 S2 119.72(11) . .
N6 C3 N5 120.06(13) . .
N6 C3 S3 122.38(11) . 1_545
N5 C3 S3 117.55(11) . 1_545
C7 O4 Na 111.36(12) . 1_564
O2 C4 O1 122.51(13) . .
O2 C4 C5 121.70(13) . .
O1 C4 C5 115.79(12) . .
C6 C5 C4 122.63(13) . .
C5 C6 C7 121.25(13) . .
O3 C7 O4 124.90(13) . .
O3 C7 C6 119.34(13) . .
O4 C7 C6 115.76(13) . .
Na Na O4 107.1(2) 3_657 1_546
Na Na Na 123.7(2) 3_657 3_667
O4 Na Na 74.99(9) 1_546 3_667

loop_
_geom_bond_atom_site_label_1
_geom_bond_atom_site_label_2
_geom_bond_distance
_geom_bond_site_symmetry_2
Cu1 S3 2.2359(4) .
Cu1 S2 2.2477(7) .
Cu1 S1 2.2795(4) .
Cu1 Cu2 2.9274(5) 1_565
Cu2 S3 2.3494(5) 2_645
Cu2 S3 2.3494(5) 1_545
Cu2 S2 2.3661(6) .
Cu2 S2 2.3661(6) 2_655
S1 C1 1.7379(14) .
S2 C2 1.7243(14) .
S3 C3 1.7560(14) 1_565
C1 N1 1.3209(18) .
C1 N2 1.3232(19) .
C2 N3 1.3242(19) .
C2 N4 1.3263(19) .
C3 N6 1.3140(19) .
C3 N5 1.3260(19) .
O1 C4 1.2967(17) .
O2 C4 1.2374(18) .
O3 C7 1.2389(17) .
O4 C7 1.2716(18) .
O4 Na 3.018(3) 1_564
C4 C5 1.4899(19) .
C5 C6 1.329(2) .
C6 C7 1.5014(19) .
Na Na 2.092(7) 3_657
Na Na 3.994(7) 3_667
